data_4309352
loop_
_publ_author_name
'Neil Burford'
'Jeff C. Landry'
'Michael J. Ferguson'
'Robert McDonald'

_publ_contact_author_address
;Department of Chemistry
Dalhousie University
Halifax, NS. CANADA
B3H 4J3
;
_publ_contact_author_email neil.burford@dal.ca
_publ_contact_author_fax 902-494-1310
_publ_contact_author_name 'Neil Burford'
_publ_contact_author_phone 902-494-3190
_publ_section_title
;
Synthesis of cyclo-2,4,6-Triarsa-1,3,5-triazanes
from cyclo-2,4-Diarsa-1,3-diazanes Demonstrating the General Influence of
Substituent Steric Strain on the Relative Stability of Pnictazane Oligomers
;
_journal_name_full 'Inorganic Chemistry'
_journal_page_first 5897
_journal_page_last 5902
_journal_paper_doi 10.1021/ic050532m
_journal_volume 44
_journal_year 2005
_chemical_formula_moiety 'C36 H46 As2 Cl2 N2'
_chemical_formula_sum 'C36 H46 As2 Cl2 N2'
_chemical_formula_weight 727.49
_chemical_melting_point 505.5(15)
_chemical_name_common 'DippNAsCl Dimer'
_space_group_IT_number 62
_symmetry_cell_setting orthorhombic
_symmetry_Int_Tables_number 62
_symmetry_space_group_name_Hall '-P 2ac 2n'
_symmetry_space_group_name_H-M 'P n m a'
_atom_sites_solution_hydrogens geom
_atom_sites_solution_primary direct
_atom_sites_solution_secondary difmap
_audit_creation_method SHELXL-97
_cell_angle_alpha 90.00
_cell_angle_beta 90.00
_cell_angle_gamma 90.00
_cell_formula_units_Z 4
_cell_length_a 22.8454(16)
_cell_length_b 10.2167(7)
_cell_length_c 15.6939(11)
_cell_measurement_temperature 193(2)
_cell_measurement_theta_max 26.414
_cell_measurement_theta_min 2.378
_cell_volume 3663.0(4)
_computing_structure_refinement 'SHELXL-97 (Sheldrick, 1997)'
_diffrn_ambient_temperature 193(2)
_diffrn_measured_fraction_theta_full 0.999
_diffrn_measured_fraction_theta_max 0.999
_diffrn_radiation_monochromator graphite
_diffrn_radiation_probe x-ray
_diffrn_radiation_type MoK\a
_diffrn_radiation_wavelength 0.71073
_diffrn_reflns_av_R_equivalents 0.0309
_diffrn_reflns_av_sigmaI/netI 0.0182
_diffrn_reflns_limit_h_max 28
_diffrn_reflns_limit_h_min -28
_diffrn_reflns_limit_k_max 12
_diffrn_reflns_limit_k_min -12
_diffrn_reflns_limit_l_max 19
_diffrn_reflns_limit_l_min -19
_diffrn_reflns_number 27542
_diffrn_reflns_theta_full 26.43
_diffrn_reflns_theta_max 26.43
_diffrn_reflns_theta_min 1.57
_diffrn_source 'fine-focus sealed tube'
_exptl_absorpt_coefficient_mu 1.996
_exptl_absorpt_correction_T_max 0.5858
_exptl_absorpt_correction_T_min 0.4413
_exptl_absorpt_correction_type none
_exptl_absorpt_process_details empirical
_exptl_crystal_colour Colourless
_exptl_crystal_density_diffrn 1.319
_exptl_crystal_density_method 'not measured'
_exptl_crystal_description Prism
_exptl_crystal_F_000 1504
_exptl_crystal_size_max 0.49
_exptl_crystal_size_mid 0.32
_exptl_crystal_size_min 0.30
_refine_diff_density_max 0.357
_refine_diff_density_min -0.211
_refine_diff_density_rms 0.053
_refine_ls_extinction_method none
_refine_ls_goodness_of_fit_ref 1.053
_refine_ls_hydrogen_treatment mixed
_refine_ls_matrix_type full
_refine_ls_number_parameters 220
_refine_ls_number_reflns 3983
_refine_ls_number_restraints 0
_refine_ls_restrained_S_all 1.053
_refine_ls_R_factor_all 0.0337
_refine_ls_R_factor_gt 0.0248
_refine_ls_shift/su_max 0.002
_refine_ls_shift/su_mean 0.000
_refine_ls_structure_factor_coef Fsqd
_refine_ls_weighting_details 'calc w=1/[\s^2^(Fo^2^)+(0.0348P)^2^+1.1181P] where P=(Fo^2^+2Fc^2^)/3'
_refine_ls_weighting_scheme calc
_refine_ls_wR_factor_gt 0.0608
_refine_ls_wR_factor_ref 0.0652
_reflns_number_gt 3316
_reflns_number_total 3983
_reflns_threshold_expression >2sigma(I)
_cod_data_source_file ic050532msi20050407_085836_1.cif
_cod_data_source_block dal0458
_cod_depositor_comments
;
The following automatic conversions were performed:
_chemical_melting_point value '504-507' changed to '505.5(15)' - took
average value and fixed precision.
Automatic conversion script
Id: cif_fix_values 1391 2010-09-07 12:51:13Z saulius 
;
_cod_database_code 4309352

loop_
_symmetry_equiv_pos_as_xyz
'x, y, z'
'-x+1/2, -y, z+1/2'
'-x, y+1/2, -z'
'x+1/2, -y+1/2, -z+1/2'
'-x, -y, -z'
'x-1/2, y, -z-1/2'
'x, -y-1/2, z'
'-x-1/2, y-1/2, z-1/2'

loop_
_atom_site_label
_atom_site_type_symbol
_atom_site_fract_x
_atom_site_fract_y
_atom_site_fract_z
_atom_site_U_iso_or_equiv
_atom_site_adp_type
_atom_site_occupancy
_atom_site_symmetry_multiplicity
_atom_site_calc_flag
_atom_site_refinement_flags
_atom_site_disorder_assembly
_atom_site_disorder_group
As As 0.366228(8) 0.113034(16) -0.024303(10) 0.03009(7) Uani 1 1 d . . .
Cl Cl 0.32844(2) 0.02292(5) -0.14216(3) 0.04525(12) Uani 1 1 d . . .
N1 N 0.31542(9) 0.2500 -0.00424(13) 0.0298(4) Uani 1 2 d S . .
N2 N 0.40962(9) 0.2500 -0.06735(13) 0.0309(4) Uani 1 2 d S . .
C11 C 0.26578(11) 0.2500 0.05137(15) 0.0312(5) Uani 1 2 d S . .
C12 C 0.20958(12) 0.2500 0.01428(17) 0.0392(6) Uani 1 2 d S . .
C13 C 0.16153(13) 0.2500 0.0690(2) 0.0591(8) Uani 1 2 d S . .
H13 H 0.1232 0.2500 0.0456 0.071 Uiso 1 2 calc SR . .
C14 C 0.16826(15) 0.2500 0.1555(2) 0.0682(10) Uani 1 2 d S . .
H14 H 0.1347 0.2500 0.1912 0.082 Uiso 1 2 calc SR . .
C15 C 0.22299(15) 0.2500 0.19135(19) 0.0556(8) Uani 1 2 d S . .
H15 H 0.2267 0.2500 0.2516 0.067 Uiso 1 2 calc SR . .
C16 C 0.27342(12) 0.2500 0.14083(16) 0.0387(6) Uani 1 2 d S . .
C17 C 0.20068(12) 0.2500 -0.08117(18) 0.0415(6) Uani 1 2 d S . .
H17 H 0.2402 0.2500 -0.1084 0.050 Uiso 1 2 calc SR . .
C18 C 0.16860(13) 0.1286(2) -0.11148(18) 0.0692(7) Uani 1 1 d . . .
H18A H 0.1643 0.1317 -0.1736 0.083 Uiso 1 1 calc R . .
H18B H 0.1298 0.1251 -0.0849 0.083 Uiso 1 1 calc R . .
H18C H 0.1910 0.0505 -0.0955 0.083 Uiso 1 1 calc R . .
C19 C 0.33287(13) 0.2500 0.18287(17) 0.0465(7) Uani 1 2 d S . .
H19 H 0.3629 0.2500 0.1365 0.056 Uiso 1 2 calc SR . .
C20 C 0.34242(15) 0.1276(3) 0.2358(2) 0.0885(9) Uani 1 1 d . . .
H20A H 0.3813 0.1307 0.2619 0.106 Uiso 1 1 calc R . .
H20B H 0.3395 0.0503 0.1991 0.106 Uiso 1 1 calc R . .
H20C H 0.3126 0.1228 0.2805 0.106 Uiso 1 1 calc R . .
C21 C 0.47142(11) 0.2500 -0.08447(16) 0.0325(5) Uani 1 2 d S . .
C22 C 0.48940(12) 0.2500 -0.17025(17) 0.0417(6) Uani 1 2 d S . .
C23 C 0.54961(14) 0.2500 -0.1861(2) 0.0580(8) Uani 1 2 d S . .
H23 H 0.5631 0.2500 -0.2434 0.070 Uiso 1 2 calc SR . .
C24 C 0.58965(14) 0.2500 -0.1212(2) 0.0630(9) Uani 1 2 d S . .
H24 H 0.6303 0.2500 -0.1339 0.076 Uiso 1 2 calc SR . .
C25 C 0.57140(13) 0.2500 -0.0375(2) 0.0525(8) Uani 1 2 d S . .
H25 H 0.5997 0.2500 0.0069 0.063 Uiso 1 2 calc SR . .
C26 C 0.51191(12) 0.2500 -0.01707(17) 0.0382(6) Uani 1 2 d S . .
C27 C 0.44603(14) 0.2500 -0.24304(17) 0.0464(7) Uani 1 2 d S . .
H27 H 0.4060 0.2500 -0.2174 0.056 Uiso 1 2 calc SR . .
C28 C 0.45111(13) 0.1270(2) -0.29721(16) 0.0687(7) Uani 1 1 d . . .
H28A H 0.4222 0.1301 -0.3433 0.082 Uiso 1 1 calc R . .
H28B H 0.4439 0.0498 -0.2616 0.082 Uiso 1 1 calc R . .
H28C H 0.4905 0.1217 -0.3216 0.082 Uiso 1 1 calc R . .
C29 C 0.49358(12) 0.2500 0.07582(17) 0.0406(6) Uani 1 2 d S . .
H29 H 0.4498 0.2500 0.0765 0.049 Uiso 1 2 calc SR . .
C30 C 0.51284(15) 0.1275(3) 0.12219(18) 0.0882(10) Uani 1 1 d . . .
H30A H 0.4999 0.1317 0.1817 0.106 Uiso 1 1 calc R . .
H30B H 0.5556 0.1207 0.1203 0.106 Uiso 1 1 calc R . .
H30C H 0.4955 0.0506 0.0947 0.106 Uiso 1 1 calc R . .
C11S C 0.22113(16) -0.2500 0.1774(2) 0.0682(10) Uani 1 2 d S . .
H11S H 0.2087 -0.2500 0.2352 0.082 Uiso 1 2 calc SR . .
C12S C 0.22994(11) -0.1355(3) 0.13628(19) 0.0693(7) Uani 1 1 d . . .
H12S H 0.2231 -0.0551 0.1651 0.083 Uiso 1 1 calc R . .
C13S C 0.24858(11) -0.1345(3) 0.0539(2) 0.0705(8) Uani 1 1 d . . .
H13S H 0.2548 -0.0535 0.0255 0.085 Uiso 1 1 calc R . .
C14S C 0.25846(15) -0.2500 0.0117(2) 0.0701(11) Uani 1 2 d S . .
H14S H 0.2719 -0.2500 -0.0456 0.084 Uiso 1 2 calc SR . .
C21S C 0.49871(10) -0.1843(3) 0.59920(18) 0.0697(7) Uani 1 1 d . . .
H21S H 0.4666 -0.1379 0.6229 0.084 Uiso 1 1 calc R . .
C22S C 0.54499(13) -0.1173(3) 0.5651(2) 0.0840(9) Uani 1 1 d . . .
H22S H 0.5447 -0.0243 0.5646 0.101 Uiso 1 1 calc R . .
C23S C 0.59185(11) -0.1840(3) 0.53158(15) 0.0751(8) Uani 1 1 d . . .
H23S H 0.6241 -0.1373 0.5085 0.090 Uiso 1 1 calc R . .

loop_
_atom_site_aniso_label
_atom_site_aniso_U_11
_atom_site_aniso_U_22
_atom_site_aniso_U_33
_atom_site_aniso_U_23
_atom_site_aniso_U_13
_atom_site_aniso_U_12
As 0.03259(11) 0.02781(10) 0.02987(10) 0.00120(7) -0.00090(7) 0.00119(7)
Cl 0.0525(3) 0.0419(2) 0.0413(2) -0.0109(2) -0.0039(2) -0.0044(2)
N1 0.0303(10) 0.0289(10) 0.0302(9) 0.000 0.0024(8) 0.000
N2 0.0304(10) 0.0281(10) 0.0340(10) 0.000 0.0013(8) 0.000
C11 0.0342(13) 0.0264(12) 0.0329(12) 0.000 0.0053(10) 0.000
C12 0.0359(14) 0.0359(14) 0.0458(15) 0.000 0.0009(11) 0.000
C13 0.0355(16) 0.074(2) 0.068(2) 0.000 0.0076(15) 0.000
C14 0.0488(19) 0.092(3) 0.064(2) 0.000 0.0262(17) 0.000
C15 0.064(2) 0.065(2) 0.0375(15) 0.000 0.0153(14) 0.000
C16 0.0488(16) 0.0344(13) 0.0329(13) 0.000 0.0053(11) 0.000
C17 0.0344(14) 0.0424(15) 0.0478(15) 0.000 -0.0094(12) 0.000
C18 0.0812(18) 0.0510(14) 0.0754(16) -0.0029(12) -0.0262(14) -0.0092(13)
C19 0.0552(17) 0.0549(17) 0.0295(13) 0.000 -0.0036(12) 0.000
C20 0.095(2) 0.086(2) 0.085(2) 0.0264(16) -0.0314(17) 0.0061(17)
C21 0.0313(12) 0.0293(12) 0.0369(13) 0.000 0.0036(10) 0.000
C22 0.0456(15) 0.0398(14) 0.0397(14) 0.000 0.0082(12) 0.000
C23 0.0517(18) 0.067(2) 0.0549(18) 0.000 0.0216(15) 0.000
C24 0.0325(15) 0.080(2) 0.077(2) 0.000 0.0137(15) 0.000
C25 0.0324(14) 0.0597(19) 0.065(2) 0.000 -0.0033(13) 0.000
C26 0.0342(13) 0.0368(14) 0.0435(15) 0.000 0.0003(11) 0.000
C27 0.0590(18) 0.0482(16) 0.0321(13) 0.000 0.0051(13) 0.000
C28 0.096(2) 0.0606(15) 0.0500(13) -0.0094(11) -0.0035(13) 0.0058(13)
C29 0.0375(14) 0.0446(15) 0.0399(14) 0.000 -0.0077(11) 0.000
C30 0.112(2) 0.089(2) 0.0643(16) 0.0284(15) 0.0127(16) 0.0423(18)
C11S 0.067(2) 0.083(3) 0.055(2) 0.000 0.0087(17) 0.000
C12S 0.0596(15) 0.0578(15) 0.090(2) -0.0230(14) 0.0028(14) -0.0016(12)
C13S 0.0517(14) 0.0671(17) 0.093(2) 0.0338(15) -0.0059(14) -0.0105(12)
C14S 0.0442(18) 0.121(4) 0.0453(18) 0.000 0.0028(15) 0.000
C21S 0.0453(12) 0.0719(16) 0.0917(18) -0.0191(14) 0.0039(12) -0.0033(11)
C22S 0.0639(17) 0.0734(19) 0.115(2) -0.0146(17) -0.0010(17) -0.0216(14)
C23S 0.0491(13) 0.114(2) 0.0618(14) 0.0035(13) 0.0013(11) -0.0188(14)

loop_
_atom_type_symbol
_atom_type_description
_atom_type_scat_dispersion_real
_atom_type_scat_dispersion_imag
_atom_type_scat_source
C C 0.0033 0.0016 'International Tables Vol C Tables 4.2.6.8 and 6.1.1.4'
H H 0.0000 0.0000 'International Tables Vol C Tables 4.2.6.8 and 6.1.1.4'
N N 0.0061 0.0033 'International Tables Vol C Tables 4.2.6.8 and 6.1.1.4'
Cl Cl 0.1484 0.1585 'International Tables Vol C Tables 4.2.6.8 and 6.1.1.4'
As As 0.0499 2.0058 'International Tables Vol C Tables 4.2.6.8 and 6.1.1.4'

loop_
_geom_angle_atom_site_label_1
_geom_angle_atom_site_label_2
_geom_angle_atom_site_label_3
_geom_angle
_geom_angle_site_symmetry_1
_geom_angle_site_symmetry_3
_geom_angle_publ_flag
N2 As N1 79.93(7) . . ?
N2 As Cl 102.52(6) . . ?
N1 As Cl 102.14(6) . . ?
N2 As As 40.61(5) . 7_565 ?
N1 As As 40.68(5) . 7_565 ?
Cl As As 114.277(14) . 7_565 ?
C11 N1 As 127.06(7) . 7_565 ?
C11 N1 As 127.06(7) . . ?
As N1 As 98.65(9) 7_565 . ?
C21 N2 As 126.65(7) . . ?
C21 N2 As 126.65(7) . 7_565 ?
As N2 As 98.79(9) . 7_565 ?
C12 C11 C16 121.5(2) . . ?
C12 C11 N1 118.0(2) . . ?
C16 C11 N1 120.5(2) . . ?
C13 C12 C11 117.6(3) . . ?
C13 C12 C17 120.3(3) . . ?
C11 C12 C17 122.1(2) . . ?
C14 C13 C12 121.6(3) . . ?
C13 C14 C15 120.7(3) . . ?
C14 C15 C16 121.3(3) . . ?
C15 C16 C11 117.5(3) . . ?
C15 C16 C19 119.6(2) . . ?
C11 C16 C19 123.0(2) . . ?
C12 C17 C18 112.06(17) . . ?
C12 C17 C18 112.06(17) . 7_565 ?
C18 C17 C18 109.7(3) . 7_565 ?
C16 C19 C20 111.62(19) . . ?
C16 C19 C20 111.62(19) . 7_565 ?
C20 C19 C20 111.1(3) . 7_565 ?
C26 C21 C22 121.9(2) . . ?
C26 C21 N2 120.4(2) . . ?
C22 C21 N2 117.7(2) . . ?
C23 C22 C21 117.2(3) . . ?
C23 C22 C27 120.7(3) . . ?
C21 C22 C27 122.1(2) . . ?
C24 C23 C22 121.6(3) . . ?
C23 C24 C25 120.5(3) . . ?
C24 C25 C26 120.9(3) . . ?
C25 C26 C21 117.9(2) . . ?
C25 C26 C29 119.3(2) . . ?
C21 C26 C29 122.8(2) . . ?
C22 C27 C28 111.84(18) . 7_565 ?
C22 C27 C28 111.84(18) . . ?
C28 C27 C28 111.4(3) 7_565 . ?
C30 C29 C30 111.6(3) 7_565 . ?
C30 C29 C26 112.45(17) 7_565 . ?
C30 C29 C26 112.45(17) . . ?
C12S C11S C12S 120.0(3) 7 . ?
C11S C12S C13S 120.4(3) . . ?
C12S C13S C14S 120.2(3) . . ?
C13S C14S C13S 118.7(3) . 7 ?
C21S C21S C22S 120.04(17) 7 . ?
C21S C22S C23S 120.2(3) . . ?
C23S C23S C22S 119.75(18) 7 . ?

loop_
_geom_bond_atom_site_label_1
_geom_bond_atom_site_label_2
_geom_bond_distance
_geom_bond_site_symmetry_2
_geom_bond_publ_flag
As N2 1.8432(13) . ?
As N1 1.8451(13) . ?
As Cl 2.2392(5) . ?
As As 2.7987(4) 7_565 ?
N1 C11 1.431(3) . ?
N1 As 1.8451(13) 7_565 ?
N2 C21 1.437(3) . ?
N2 As 1.8432(13) 7_565 ?
C11 C12 1.410(4) . ?
C11 C16 1.415(3) . ?
C12 C13 1.394(4) . ?
C12 C17 1.512(4) . ?
C13 C14 1.367(5) . ?
C14 C15 1.371(5) . ?
C15 C16 1.398(4) . ?
C16 C19 1.510(4) . ?
C17 C18 1.517(3) . ?
C17 C18 1.517(3) 7_565 ?
C19 C20 1.517(3) . ?
C19 C20 1.517(3) 7_565 ?
C21 C26 1.405(4) . ?
C21 C22 1.407(4) . ?
C22 C23 1.398(4) . ?
C22 C27 1.512(4) . ?
C23 C24 1.370(5) . ?
C24 C25 1.378(5) . ?
C25 C26 1.396(4) . ?
C26 C29 1.517(4) . ?
C27 C28 1.522(3) 7_565 ?
C27 C28 1.522(3) . ?
C29 C30 1.514(3) 7_565 ?
C29 C30 1.514(3) . ?
C11S C12S 1.351(3) 7 ?
C11S C12S 1.351(3) . ?
C12S C13S 1.361(4) . ?
C13S C14S 1.372(3) . ?
C14S C13S 1.372(3) 7 ?
C21S C21S 1.342(5) 7 ?
C21S C22S 1.369(4) . ?
C22S C23S 1.374(4) . ?
C23S C23S 1.349(6) 7 ?

loop_
_geom_torsion_atom_site_label_1
_geom_torsion_atom_site_label_2
_geom_torsion_atom_site_label_3
_geom_torsion_atom_site_label_4
_geom_torsion
_geom_torsion_site_symmetry_1
_geom_torsion_site_symmetry_2
_geom_torsion_site_symmetry_3
_geom_torsion_site_symmetry_4
_geom_torsion_publ_flag
N2 As N1 C11 -164.0(2) . . . . ?
Cl As N1 C11 95.26(19) . . . . ?
As As N1 C11 -151.5(2) 7_565 . . . ?
N2 As N1 As -12.49(9) . . . 7_565 ?
Cl As N1 As -113.27(7) . . . 7_565 ?
N1 As N2 C21 162.7(2) . . . . ?
Cl As N2 C21 -96.96(18) . . . . ?
As As N2 C21 150.2(2) 7_565 . . . ?
N1 As N2 As 12.51(9) . . . 7_565 ?
Cl As N2 As 112.83(7) . . . 7_565 ?
As N1 C11 C12 108.14(15) 7_565 . . . ?
As N1 C11 C12 -108.14(15) . . . . ?
As N1 C11 C16 -71.86(15) 7_565 . . . ?
As N1 C11 C16 71.86(15) . . . . ?
C16 C11 C12 C13 0.0 . . . . ?
N1 C11 C12 C13 180.0 . . . . ?
C16 C11 C12 C17 180.0 . . . . ?
N1 C11 C12 C17 0.0 . . . . ?
C11 C12 C13 C14 0.0 . . . . ?
C17 C12 C13 C14 180.0 . . . . ?
C12 C13 C14 C15 0.0 . . . . ?
C13 C14 C15 C16 0.0 . . . . ?
C14 C15 C16 C11 0.0 . . . . ?
C14 C15 C16 C19 180.0 . . . . ?
C12 C11 C16 C15 0.0 . . . . ?
N1 C11 C16 C15 180.0 . . . . ?
C12 C11 C16 C19 180.0 . . . . ?
N1 C11 C16 C19 0.0 . . . . ?
C13 C12 C17 C18 -61.90(19) . . . . ?
C11 C12 C17 C18 118.10(19) . . . . ?
C13 C12 C17 C18 61.90(19) . . . 7_565 ?
C11 C12 C17 C18 -118.10(19) . . . 7_565 ?
C15 C16 C19 C20 62.5(2) . . . . ?
C11 C16 C19 C20 -117.5(2) . . . . ?
C15 C16 C19 C20 -62.5(2) . . . 7_565 ?
C11 C16 C19 C20 117.5(2) . . . 7_565 ?
As N2 C21 C26 -71.13(15) . . . . ?
As N2 C21 C26 71.13(15) 7_565 . . . ?
As N2 C21 C22 108.87(15) . . . . ?
As N2 C21 C22 -108.87(15) 7_565 . . . ?
C26 C21 C22 C23 0.0 . . . . ?
N2 C21 C22 C23 180.0 . . . . ?
C26 C21 C22 C27 180.0 . . . . ?
N2 C21 C22 C27 0.0 . . . . ?
C21 C22 C23 C24 0.0 . . . . ?
C27 C22 C23 C24 180.0 . . . . ?
C22 C23 C24 C25 0.0 . . . . ?
C23 C24 C25 C26 0.0 . . . . ?
C24 C25 C26 C21 0.0 . . . . ?
C24 C25 C26 C29 180.0 . . . . ?
C22 C21 C26 C25 0.0 . . . . ?
N2 C21 C26 C25 180.0 . . . . ?
C22 C21 C26 C29 180.0 . . . . ?
N2 C21 C26 C29 0.0 . . . . ?
C23 C22 C27 C28 -62.85(19) . . . 7_565 ?
C21 C22 C27 C28 117.15(19) . . . 7_565 ?
C23 C22 C27 C28 62.85(19) . . . . ?
C21 C22 C27 C28 -117.15(19) . . . . ?
C25 C26 C29 C30 63.5(2) . . . 7_565 ?
C21 C26 C29 C30 -116.5(2) . . . 7_565 ?
C25 C26 C29 C30 -63.5(2) . . . . ?
C21 C26 C29 C30 116.5(2) . . . . ?
C12S C11S C12S C13S -1.0(6) 7 . . . ?
C11S C12S C13S C14S 0.2(5) . . . . ?
C12S C13S C14S C13S 0.7(5) . . . 7 ?
C21S C21S C22S C23S -0.7(4) 7 . . . ?
C21S C22S C23S C23S 0.7(4) . . . 7 ?
